data_1512889
loop_
_publ_author_name
'Hasti Iranmanesh'
'Mahdi Behzad'
'Giuseppe Bruno'
'Hadi Amiri Rudbari'
'Hossein Nazari'
'Abolfazl Mohammadi'
'Omid Taheri'

_publ_section_title
;
 Cobalt(III) Schiff base complexes derived from mesostilbenediamine:
 Synthesis, characterization, crystal structure, electrochemistry and
 antibacterial studies
;
_journal_name_full
;
Inorganica Chimica Acta
;
_journal_page_first 81
_journal_page_last 88
_journal_paper_doi 10.1016/j.ica.2012.10.030
_journal_volume 395
_journal_year 2013
_chemical_formula_moiety 'C40 H36 Co N4 O4, F6 P, 2(C H Cl3)'
_chemical_formula_sum 'C42 H38 Cl6 Co F6 N4 O4 P'
_chemical_formula_weight 1079.36
_space_group_IT_number 9
_symmetry_cell_setting monoclinic
_symmetry_space_group_name_Hall 'C -2yc'
_symmetry_space_group_name_H-M 'C 1 c 1'
_atom_sites_solution_hydrogens geom
_atom_sites_solution_primary direct
_atom_sites_solution_secondary difmap
_cell_angle_alpha 90.00
_cell_angle_beta 96.3410(10)
_cell_angle_gamma 90.00
_cell_formula_units_Z 4
_cell_length_a 11.5134(2)
_cell_length_b 17.7255(3)
_cell_length_c 23.1828(3)
_cell_measurement_reflns_used 9941
_cell_measurement_temperature 296(2)
_cell_measurement_theta_max 28.72
_cell_measurement_theta_min 2.30
_cell_volume 4702.22(13)
_computing_cell_refinement 'SAINT (Bruker, 2007)'
_computing_data_collection 'APEX2 (Bruker, 2007)'
_computing_data_reduction 'SAINT (Bruker, 2007)'
_computing_molecular_graphics 'XPW (Siemens, 1996)'
_computing_publication_material 'SHELXTL (Sheldrick, 2008)'
_computing_structure_refinement 'SHELXL97 (Sheldrick, 2008)'
_computing_structure_solution 'SHELXS97 (Sheldrick, 2008)'
_diffrn_ambient_temperature 296(2)
_diffrn_measured_fraction_theta_full 0.999
_diffrn_measured_fraction_theta_max 0.999
_diffrn_measurement_device_type 'Bruker APEX-II CCD'
_diffrn_measurement_method '\f and \w scans'
_diffrn_radiation_monochromator graphite
_diffrn_radiation_source 'fine-focus sealed tube'
_diffrn_radiation_type MoK\a
_diffrn_radiation_wavelength 0.71073
_diffrn_reflns_av_R_equivalents 0.0241
_diffrn_reflns_av_sigmaI/netI 0.0292
_diffrn_reflns_limit_h_max 14
_diffrn_reflns_limit_h_min -14
_diffrn_reflns_limit_k_max 22
_diffrn_reflns_limit_k_min -22
_diffrn_reflns_limit_l_max 29
_diffrn_reflns_limit_l_min -29
_diffrn_reflns_number 44461
_diffrn_reflns_theta_full 27.00
_diffrn_reflns_theta_max 27.00
_diffrn_reflns_theta_min 2.37
_exptl_absorpt_coefficient_mu 0.809
_exptl_absorpt_correction_T_max 0.7462
_exptl_absorpt_correction_T_min 0.6448
_exptl_absorpt_correction_type multi-scan
_exptl_absorpt_process_details 'SADABS; Bruker, 2008'
_exptl_crystal_colour blue
_exptl_crystal_density_diffrn 1.525
_exptl_crystal_density_method 'not measured'
_exptl_crystal_description irregular
_exptl_crystal_F_000 2192
_exptl_crystal_size_max 0.33
_exptl_crystal_size_mid 0.25
_exptl_crystal_size_min 0.23
_refine_diff_density_max 0.447
_refine_diff_density_min -0.393
_refine_diff_density_rms 0.061
_refine_ls_abs_structure_details 'Flack H D (1983), Acta Cryst. A39, 876-881'
_refine_ls_abs_structure_Flack 0.015(9)
_refine_ls_extinction_method none
_refine_ls_goodness_of_fit_ref 1.039
_refine_ls_hydrogen_treatment mixed
_refine_ls_matrix_type full
_refine_ls_number_parameters 622
_refine_ls_number_reflns 10210
_refine_ls_number_restraints 2
_refine_ls_restrained_S_all 1.039
_refine_ls_R_factor_all 0.0390
_refine_ls_R_factor_gt 0.0368
_refine_ls_shift/su_max 0.001
_refine_ls_shift/su_mean 0.000
_refine_ls_structure_factor_coef Fsqd
_refine_ls_weighting_details 'calc w=1/[\s^2^(Fo^2^)+(0.0705P)^2^+1.7367P] where P=(Fo^2^+2Fc^2^)/3'
_refine_ls_weighting_scheme calc
_refine_ls_wR_factor_gt 0.1019
_refine_ls_wR_factor_ref 0.1039
_reflns_number_gt 9729
_reflns_number_total 10210
_reflns_threshold_expression >2\s(I)
_cod_data_source_file ICA-2013-395-81-88-1.cif
_cod_data_source_block behzad1202_0m
_cod_original_sg_symbol_H-M Cc
_cod_database_code 1512889

loop_
_symmetry_equiv_pos_as_xyz
'x, y, z'
'x, -y, z+1/2'
'x+1/2, y+1/2, z'
'x+1/2, -y+1/2, z+1/2'

loop_
_atom_site_label
_atom_site_type_symbol
_atom_site_fract_x
_atom_site_fract_y
_atom_site_fract_z
_atom_site_U_iso_or_equiv
_atom_site_adp_type
_atom_site_occupancy
_atom_site_symmetry_multiplicity
_atom_site_calc_flag
_atom_site_refinement_flags
_atom_site_disorder_assembly
_atom_site_disorder_group
F3 F 0.6094(14) 0.6836(9) 0.0809(3) 0.135(6) Uani 0.558(17) 1 d P A 1
F1 F 0.6096(14) 0.7795(8) -0.0332(6) 0.130(6) Uani 0.558(17) 1 d P A 1
F4 F 0.5161(8) 0.6851(6) -0.0027(7) 0.125(4) Uani 0.558(17) 1 d P A 1
F2 F 0.7162(6) 0.7850(9) 0.0548(12) 0.209(11) Uani 0.558(17) 1 d P A 1
F1A F 0.5526(18) 0.7301(17) -0.0346(7) 0.179(12) Uani 0.442(17) 1 d P A 2
F4A F 0.5428(15) 0.6746(5) 0.0475(13) 0.145(9) Uani 0.442(17) 1 d P A 2
F2A F 0.6961(15) 0.8008(5) 0.0069(8) 0.116(6) Uani 0.442(17) 1 d P A 2
F3A F 0.6794(14) 0.7437(9) 0.0884(3) 0.115(5) Uani 0.442(17) 1 d P A 2
Co1 Co 0.99728(2) 0.632515(14) 0.751826(13) 0.02499(7) Uani 1 1 d . . .
O1 O 1.14986(16) 0.62486(10) 0.78990(8) 0.0314(4) Uani 1 1 d . . .
C23 C 0.7245(2) 0.70911(13) 0.62716(10) 0.0338(5) Uani 1 1 d . . .
N3 N 1.04958(19) 0.56713(12) 0.68842(9) 0.0343(4) Uani 1 1 d . . .
O3 O 1.55649(17) 0.66670(14) 0.82363(11) 0.0541(5) Uani 1 1 d . . .
O4 O 0.74961(19) 0.34978(12) 0.87037(9) 0.0490(5) Uani 1 1 d . . .
C37 C 0.8157(2) 0.72348(18) 0.88474(12) 0.0448(6) Uani 1 1 d . . .
H37 H 0.7441 0.7144 0.8984 0.054 Uiso 1 1 calc R . .
C36 C 0.8887(3) 0.77839(18) 0.90972(12) 0.0454(6) Uani 1 1 d . . .
H36 H 0.8672 0.8079 0.9399 0.054 Uiso 1 1 calc R . .
C35 C 0.9956(2) 0.78850(17) 0.88853(12) 0.0423(6) Uani 1 1 d . . .
H35 H 1.0480 0.8243 0.9052 0.051 Uiso 1 1 calc R . .
C34 C 1.0239(2) 0.74537(14) 0.84284(10) 0.0329(5) Uani 1 1 d . . .
H34 H 1.0954 0.7534 0.8287 0.039 Uiso 1 1 calc R . .
N4 N 0.95219(16) 0.69206(11) 0.81784(8) 0.0276(4) Uani 1 1 d . . .
C33 C 1.1162(4) 0.59132(18) 0.64860(15) 0.0617(9) Uani 1 1 d . . .
H33 H 1.1399 0.6415 0.6498 0.074 Uiso 1 1 calc R . .
C32 C 1.1515(6) 0.5459(3) 0.60601(18) 0.0880(16) Uani 1 1 d . . .
H32 H 1.1965 0.5660 0.5788 0.106 Uiso 1 1 calc R . .
C31 C 1.1214(4) 0.4722(2) 0.60335(16) 0.0711(11) Uani 1 1 d . . .
H31 H 1.1445 0.4408 0.5746 0.085 Uiso 1 1 calc R . .
C30 C 1.0567(4) 0.4461(2) 0.6440(2) 0.0845(14) Uani 1 1 d . . .
H30 H 1.0350 0.3956 0.6438 0.101 Uiso 1 1 calc R . .
C29 C 1.0224(3) 0.49370(19) 0.68597(19) 0.0645(9) Uani 1 1 d . . .
H29 H 0.9786 0.4739 0.7138 0.077 Uiso 1 1 calc R . .
C2 C 1.3493(2) 0.64401(14) 0.80670(12) 0.0357(5) Uani 1 1 d . . .
H2 H 1.3557 0.6005 0.8293 0.043 Uiso 1 1 calc R . .
C3 C 1.4477(2) 0.68582(17) 0.79967(13) 0.0411(6) Uani 1 1 d . . .
C39 C 1.5648(2) 0.6033(2) 0.86280(17) 0.0569(8) Uani 1 1 d . . .
H39A H 1.6451 0.5951 0.8774 0.085 Uiso 1 1 calc R . .
H39B H 1.5346 0.5590 0.8425 0.085 Uiso 1 1 calc R . .
H39C H 1.5202 0.6134 0.8946 0.085 Uiso 1 1 calc R . .
C4 C 1.4404(2) 0.75207(17) 0.76631(14) 0.0451(6) Uani 1 1 d . . .
H4 H 1.5070 0.7804 0.7623 0.054 Uiso 1 1 calc R . .
C5 C 1.3349(2) 0.77402(16) 0.74011(12) 0.0409(6) Uani 1 1 d . . .
H5 H 1.3303 0.8182 0.7183 0.049 Uiso 1 1 calc R . .
C6 C 1.2307(2) 0.73234(14) 0.74459(11) 0.0315(5) Uani 1 1 d . . .
C7 C 1.1238(2) 0.75702(13) 0.71383(10) 0.0305(4) Uani 1 1 d . . .
H7 H 1.1254 0.8021 0.6935 0.037 Uiso 1 1 calc R . .
N1 N 1.02540(16) 0.72276(11) 0.71162(8) 0.0265(4) Uani 1 1 d . . .
C8 C 0.9218(2) 0.75532(13) 0.67514(11) 0.0328(5) Uani 1 1 d . . .
C9 C 0.8424(2) 0.68635(13) 0.65834(10) 0.0312(5) Uani 1 1 d . . .
N2 N 0.84587(19) 0.63549(10) 0.70885(9) 0.0280(4) Uani 1 1 d . . .
C10 C 0.7672(2) 0.58476(13) 0.71242(10) 0.0332(5) Uani 1 1 d . . .
H10 H 0.7022 0.5866 0.6848 0.040 Uiso 1 1 calc R . .
C11 C 0.7696(2) 0.52601(13) 0.75455(11) 0.0325(5) Uani 1 1 d . . .
C12 C 0.6683(2) 0.48096(14) 0.75611(12) 0.0387(6) Uani 1 1 d . . .
H12 H 0.6034 0.4907 0.7296 0.046 Uiso 1 1 calc R . .
C13 C 0.6625(2) 0.42436(15) 0.79469(13) 0.0412(6) Uani 1 1 d . . .
H13 H 0.5942 0.3965 0.7954 0.049 Uiso 1 1 calc R . .
C14 C 0.7623(2) 0.40826(14) 0.83398(12) 0.0374(5) Uani 1 1 d . . .
C40 C 0.8481(3) 0.3277(2) 0.90928(15) 0.0587(8) Uani 1 1 d . . .
H40A H 0.8266 0.2865 0.9329 0.088 Uiso 1 1 calc R . .
H40B H 0.8739 0.3695 0.9337 0.088 Uiso 1 1 calc R . .
H40C H 0.9101 0.3120 0.8875 0.088 Uiso 1 1 calc R . .
C15 C 0.8626(2) 0.45000(14) 0.83426(11) 0.0361(5) Uani 1 1 d . . .
H15 H 0.9270 0.4388 0.8607 0.043 Uiso 1 1 calc R . .
C16 C 0.8685(2) 0.50993(13) 0.79450(10) 0.0313(5) Uani 1 1 d . . .
O2 O 0.96886(15) 0.54579(10) 0.79558(8) 0.0351(4) Uani 1 1 d . . .
C24 C 0.6218(2) 0.71433(16) 0.65267(12) 0.0414(6) Uani 1 1 d . . .
H24 H 0.6214 0.7029 0.6918 0.050 Uiso 1 1 calc R . .
C25 C 0.5178(3) 0.73688(18) 0.61955(15) 0.0522(7) Uani 1 1 d . . .
H25 H 0.4486 0.7394 0.6367 0.063 Uiso 1 1 calc R . .
C26 C 0.5181(3) 0.7550(2) 0.56253(15) 0.0585(8) Uani 1 1 d . . .
H26 H 0.4493 0.7699 0.5407 0.070 Uiso 1 1 calc R . .
C27 C 0.6196(3) 0.7512(2) 0.53740(14) 0.0606(9) Uani 1 1 d . . .
H27 H 0.6198 0.7648 0.4987 0.073 Uiso 1 1 calc R . .
C28 C 0.7228(3) 0.72723(18) 0.56891(13) 0.0480(7) Uani 1 1 d . . .
H28 H 0.7908 0.7234 0.5509 0.058 Uiso 1 1 calc R . .
C17 C 0.8694(2) 0.82179(15) 0.70364(13) 0.0431(6) Uani 1 1 d . . .
C22 C 0.8993(3) 0.89327(17) 0.6890(2) 0.0611(9) Uani 1 1 d . . .
H22 H 0.9485 0.9004 0.6602 0.073 Uiso 1 1 calc R . .
C21 C 0.8563(3) 0.95711(19) 0.7173(3) 0.0809(15) Uani 1 1 d . . .
H21 H 0.8788 1.0055 0.7079 0.097 Uiso 1 1 calc R . .
C20 C 0.7828(4) 0.9468(2) 0.7579(3) 0.0856(15) Uani 1 1 d . . .
H20 H 0.7547 0.9888 0.7760 0.103 Uiso 1 1 calc R . .
C19 C 0.7479(4) 0.8759(2) 0.77356(18) 0.0690(10) Uani 1 1 d . . .
H19 H 0.6970 0.8699 0.8017 0.083 Uiso 1 1 calc R . .
C18 C 0.7907(3) 0.81372(18) 0.74615(13) 0.0489(7) Uani 1 1 d . . .
H18 H 0.7672 0.7656 0.7559 0.059 Uiso 1 1 calc R . .
C1 C 1.2394(2) 0.66672(13) 0.77994(10) 0.0287(4) Uani 1 1 d . . .
C38 C 0.8493(2) 0.68177(15) 0.83918(11) 0.0373(5) Uani 1 1 d . . .
H38 H 0.7987 0.6450 0.8225 0.045 Uiso 1 1 calc R . .
P1 P 0.61724(8) 0.73665(5) 0.02597(4) 0.0570(2) Uani 1 1 d . . .
Cl1 Cl 0.01492(11) 0.57304(8) 0.94951(5) 0.0858(3) Uani 1 1 d . . .
Cl2 Cl 0.26037(13) 0.60081(9) 0.95073(6) 0.0984(4) Uani 1 1 d . . .
Cl3 Cl 0.16538(17) 0.45136(8) 0.92717(8) 0.1150(5) Uani 1 1 d . . .
F5 F 0.5257(3) 0.79492(18) 0.04545(15) 0.0974(9) Uani 1 1 d . A .
F6 F 0.7105(3) 0.67834(14) 0.00705(12) 0.0858(7) Uani 1 1 d . A .
C41 C 0.1407(4) 0.5480(2) 0.91811(15) 0.0673(9) Uani 1 1 d . . .
H41 H 0.1291 0.5595 0.8765 0.081 Uiso 1 1 calc R . .
Cl6 Cl 0.5365(3) 0.53567(15) 0.57284(13) 0.1659(9) Uani 1 1 d . . .
Cl4 Cl 0.6416(4) 0.53584(13) 0.46750(9) 0.1996(15) Uani 1 1 d . . .
Cl5 Cl 0.7719(3) 0.4993(2) 0.57528(15) 0.2090(16) Uani 1 1 d . . .
C42 C 0.6392(7) 0.4939(3) 0.5327(2) 0.110(2) Uani 1 1 d . . .
H42 H 0.6187 0.4407 0.5265 0.132 Uiso 1 1 calc R . .
H9 H 0.886(3) 0.6551(17) 0.6326(13) 0.030(7) Uiso 1 1 d . . .
H8 H 0.950(2) 0.7745(16) 0.6380(13) 0.030(7) Uiso 1 1 d . . .

loop_
_atom_site_aniso_label
_atom_site_aniso_U_11
_atom_site_aniso_U_22
_atom_site_aniso_U_33
_atom_site_aniso_U_23
_atom_site_aniso_U_13
_atom_site_aniso_U_12
F3 0.191(12) 0.168(12) 0.054(4) 0.021(5) 0.054(5) 0.069(10)
F1 0.159(12) 0.133(8) 0.112(8) 0.066(7) 0.079(9) 0.076(8)
F4 0.104(5) 0.125(7) 0.143(10) -0.043(7) -0.007(7) -0.035(5)
F2 0.054(4) 0.148(12) 0.41(3) -0.155(15) -0.026(10) 0.003(5)
F1A 0.150(15) 0.27(3) 0.099(11) -0.098(14) -0.056(10) 0.102(15)
F4A 0.136(12) 0.063(5) 0.26(2) -0.025(9) 0.126(15) -0.024(6)
F2A 0.133(12) 0.074(5) 0.159(12) 0.040(7) 0.095(11) 0.023(6)
F3A 0.158(11) 0.138(11) 0.048(4) -0.024(4) -0.001(4) 0.043(8)
Co1 0.02551(12) 0.02325(12) 0.02571(12) 0.00121(11) 0.00060(9) -0.00617(11)
O1 0.0283(9) 0.0299(9) 0.0354(9) 0.0048(6) 0.0009(7) -0.0079(6)
C23 0.0380(12) 0.0272(10) 0.0343(11) 0.0006(9) -0.0043(9) -0.0028(9)
N3 0.0386(11) 0.0311(10) 0.0320(10) -0.0018(8) -0.0014(8) 0.0042(8)
O3 0.0261(9) 0.0639(13) 0.0713(14) 0.0084(11) 0.0006(9) -0.0087(9)
O4 0.0491(11) 0.0421(10) 0.0547(11) 0.0152(9) 0.0008(9) -0.0198(9)
C37 0.0335(13) 0.0609(17) 0.0423(14) -0.0039(12) 0.0142(11) -0.0085(12)
C36 0.0456(14) 0.0582(17) 0.0339(13) -0.0123(12) 0.0116(11) -0.0051(13)
C35 0.0423(13) 0.0464(14) 0.0389(13) -0.0132(11) 0.0070(11) -0.0153(11)
C34 0.0298(11) 0.0367(12) 0.0325(11) -0.0020(9) 0.0042(9) -0.0122(9)
N4 0.0275(9) 0.0283(9) 0.0269(9) 0.0018(7) 0.0021(7) -0.0099(7)
C33 0.105(3) 0.0386(15) 0.0465(16) 0.0017(12) 0.0302(18) 0.0098(17)
C32 0.157(5) 0.065(2) 0.050(2) 0.0024(17) 0.045(3) 0.028(3)
C31 0.103(3) 0.061(2) 0.0504(18) -0.0192(16) 0.011(2) 0.018(2)
C30 0.093(3) 0.0467(19) 0.115(4) -0.042(2) 0.014(3) -0.0039(19)
C29 0.068(2) 0.0403(16) 0.090(3) -0.0184(16) 0.0297(19) -0.0115(14)
C2 0.0309(11) 0.0360(12) 0.0402(13) -0.0010(10) 0.0038(10) -0.0044(9)
C3 0.0282(11) 0.0490(15) 0.0468(14) -0.0047(12) 0.0069(10) -0.0052(10)
C39 0.0308(13) 0.0626(19) 0.076(2) 0.0097(16) -0.0017(13) -0.0004(13)
C4 0.0294(12) 0.0483(15) 0.0595(16) 0.0023(12) 0.0134(12) -0.0144(11)
C5 0.0364(13) 0.0427(14) 0.0456(14) 0.0045(11) 0.0127(11) -0.0091(11)
C6 0.0273(10) 0.0329(11) 0.0355(12) 0.0004(9) 0.0092(9) -0.0029(9)
C7 0.0363(11) 0.0266(10) 0.0301(11) 0.0023(8) 0.0109(9) -0.0050(9)
N1 0.0280(9) 0.0263(9) 0.0254(8) 0.0021(7) 0.0035(7) -0.0018(7)
C8 0.0381(12) 0.0270(10) 0.0319(11) 0.0063(9) -0.0023(9) -0.0035(9)
C9 0.0349(11) 0.0305(11) 0.0274(10) -0.0005(9) -0.0002(9) -0.0040(9)
N2 0.0295(11) 0.0252(10) 0.0279(10) 0.0016(7) -0.0020(8) -0.0030(7)
C10 0.0322(11) 0.0315(11) 0.0333(11) -0.0005(9) -0.0073(9) -0.0040(9)
C11 0.0295(11) 0.0294(11) 0.0372(12) -0.0005(9) -0.0023(9) -0.0100(9)
C12 0.0298(12) 0.0336(12) 0.0504(14) 0.0017(10) -0.0063(10) -0.0120(10)
C13 0.0314(12) 0.0357(13) 0.0558(15) -0.0009(11) 0.0015(11) -0.0151(10)
C14 0.0409(13) 0.0294(11) 0.0419(13) 0.0026(9) 0.0047(10) -0.0123(10)
C40 0.0645(19) 0.0504(17) 0.0595(19) 0.0251(15) -0.0007(15) -0.0133(15)
C15 0.0344(12) 0.0346(12) 0.0377(12) 0.0045(10) -0.0036(10) -0.0121(10)
C16 0.0313(11) 0.0286(11) 0.0325(11) -0.0002(9) -0.0027(9) -0.0090(9)
O2 0.0330(8) 0.0303(8) 0.0395(9) 0.0097(7) -0.0071(7) -0.0143(7)
C24 0.0458(14) 0.0411(13) 0.0364(12) -0.0008(10) 0.0001(11) 0.0046(11)
C25 0.0397(14) 0.0511(16) 0.0645(19) -0.0077(14) -0.0004(13) 0.0083(12)
C26 0.0502(17) 0.0591(18) 0.0601(19) 0.0044(15) -0.0211(15) 0.0068(14)
C27 0.065(2) 0.072(2) 0.0404(15) 0.0145(14) -0.0146(15) -0.0053(16)
C28 0.0462(15) 0.0608(18) 0.0352(13) 0.0037(12) -0.0031(11) -0.0058(13)
C17 0.0379(13) 0.0302(12) 0.0560(16) -0.0010(10) -0.0184(11) 0.0005(10)
C22 0.0388(15) 0.0341(14) 0.106(3) 0.0049(16) -0.0111(16) 0.0002(12)
C21 0.050(2) 0.0307(15) 0.153(4) -0.009(2) -0.028(2) -0.0030(13)
C20 0.061(2) 0.056(2) 0.132(4) -0.045(2) -0.022(3) 0.0159(18)
C19 0.073(2) 0.065(2) 0.066(2) -0.0237(17) -0.0073(18) 0.0229(18)
C18 0.0559(16) 0.0471(15) 0.0423(14) -0.0073(12) -0.0007(12) 0.0100(13)
C1 0.0260(10) 0.0302(11) 0.0311(10) -0.0047(8) 0.0090(8) -0.0051(8)
C38 0.0305(11) 0.0443(13) 0.0378(12) -0.0031(10) 0.0073(9) -0.0134(10)
P1 0.0629(5) 0.0590(5) 0.0527(4) -0.0113(4) 0.0227(4) 0.0019(4)
Cl1 0.0852(7) 0.1059(8) 0.0641(6) -0.0099(6) -0.0014(5) -0.0042(6)
Cl2 0.0949(8) 0.1129(10) 0.0895(8) -0.0113(7) 0.0196(6) -0.0318(8)
Cl3 0.1367(12) 0.0701(7) 0.1282(12) -0.0035(7) -0.0303(10) 0.0230(7)
F5 0.0863(17) 0.0969(19) 0.115(2) -0.0287(16) 0.0388(16) 0.0167(15)
F6 0.1014(18) 0.0744(15) 0.0891(17) 0.0033(12) 0.0436(15) 0.0304(14)
C41 0.085(3) 0.070(2) 0.0450(17) 0.0044(15) -0.0033(17) 0.0060(19)
Cl6 0.177(2) 0.1397(17) 0.184(2) -0.0471(16) 0.0340(18) -0.0186(16)
Cl4 0.389(5) 0.1084(14) 0.1017(12) 0.0187(10) 0.028(2) -0.022(2)
Cl5 0.212(3) 0.194(3) 0.201(3) -0.107(2) -0.065(2) 0.042(2)
C42 0.193(7) 0.057(2) 0.076(3) -0.011(2) 0.002(3) -0.027(3)

loop_
_atom_type_symbol
_atom_type_description
_atom_type_scat_dispersion_real
_atom_type_scat_dispersion_imag
_atom_type_scat_source
C C 0.0033 0.0016 'International Tables Vol C Tables 4.2.6.8 and 6.1.1.4'
H H 0.0000 0.0000 'International Tables Vol C Tables 4.2.6.8 and 6.1.1.4'
N N 0.0061 0.0033 'International Tables Vol C Tables 4.2.6.8 and 6.1.1.4'
O O 0.0106 0.0060 'International Tables Vol C Tables 4.2.6.8 and 6.1.1.4'
F F 0.0171 0.0103 'International Tables Vol C Tables 4.2.6.8 and 6.1.1.4'
P P 0.1023 0.0942 'International Tables Vol C Tables 4.2.6.8 and 6.1.1.4'
Co Co 0.3494 0.9721 'International Tables Vol C Tables 4.2.6.8 and 6.1.1.4'
Cl Cl 0.1484 0.1585 'International Tables Vol C Tables 4.2.6.8 and 6.1.1.4'

loop_
_geom_angle_atom_site_label_1
_geom_angle_atom_site_label_2
_geom_angle_atom_site_label_3
_geom_angle
O1 Co1 O2 84.12(7)
O1 Co1 N1 95.17(8)
O2 Co1 N1 176.87(9)
O1 Co1 N2 175.78(10)
O2 Co1 N2 95.75(8)
N1 Co1 N2 85.18(8)
O1 Co1 N4 89.24(8)
O2 Co1 N4 86.72(8)
N1 Co1 N4 90.22(8)
N2 Co1 N4 94.96(8)
O1 Co1 N3 87.82(8)
O2 Co1 N3 90.41(10)
N1 Co1 N3 92.62(9)
N2 Co1 N3 87.96(9)
N4 Co1 N3 176.09(9)
C1 O1 Co1 126.01(16)
C24 C23 C28 118.7(2)
C24 C23 C9 125.2(2)
C28 C23 C9 116.1(2)
C33 N3 C29 115.6(3)
C33 N3 Co1 124.1(2)
C29 N3 Co1 120.2(2)
C3 O3 C39 116.5(2)
C14 O4 C40 118.2(2)
C36 C37 C38 119.6(2)
C36 C37 H37 120.2
C38 C37 H37 120.2
C37 C36 C35 117.9(3)
C37 C36 H36 121.0
C35 C36 H36 121.0
C34 C35 C36 119.8(2)
C34 C35 H35 120.1
C36 C35 H35 120.1
N4 C34 C35 122.5(2)
N4 C34 H34 118.8
C35 C34 H34 118.8
C34 N4 C38 117.4(2)
C34 N4 Co1 120.57(16)
C38 N4 Co1 122.00(16)
N3 C33 C32 123.3(4)
N3 C33 H33 118.4
C32 C33 H33 118.4
C31 C32 C33 120.4(4)
C31 C32 H32 119.8
C33 C32 H32 119.8
C30 C31 C32 117.3(3)
C30 C31 H31 121.3
C32 C31 H31 121.3
C31 C30 C29 120.5(4)
C31 C30 H30 119.7
C29 C30 H30 119.7
N3 C29 C30 122.8(4)
N3 C29 H29 118.6
C30 C29 H29 118.6
C3 C2 C1 120.4(2)
C3 C2 H2 119.8
C1 C2 H2 119.8
O3 C3 C2 123.4(3)
O3 C3 C4 115.5(2)
C2 C3 C4 121.0(2)
O3 C39 H39A 109.5
O3 C39 H39B 109.5
H39A C39 H39B 109.5
O3 C39 H39C 109.5
H39A C39 H39C 109.5
H39B C39 H39C 109.5
C5 C4 C3 118.9(2)
C5 C4 H4 120.5
C3 C4 H4 120.5
C4 C5 C6 122.7(3)
C4 C5 H5 118.7
C6 C5 H5 118.7
C1 C6 C5 117.5(2)
C1 C6 C7 122.9(2)
C5 C6 C7 119.6(2)
N1 C7 C6 125.9(2)
N1 C7 H7 117.0
C6 C7 H7 117.0
C7 N1 C8 119.01(19)
C7 N1 Co1 125.31(16)
C8 N1 Co1 115.67(14)
N1 C8 C17 112.65(19)
N1 C8 C9 104.37(18)
C17 C8 C9 118.2(2)
N1 C8 H8 107.5(16)
C17 C8 H8 106.9(16)
C9 C8 H8 106.6(16)
N2 C9 C23 118.9(2)
N2 C9 C8 108.62(18)
C23 C9 C8 112.38(19)
N2 C9 H9 99.5(17)
C23 C9 H9 110.5(17)
C8 C9 H9 105.4(17)
C10 N2 C9 121.4(2)
C10 N2 Co1 123.78(16)
C9 N2 Co1 111.94(15)
N2 C10 C11 126.5(2)
N2 C10 H10 116.8
C11 C10 H10 116.8
C16 C11 C12 118.3(2)
C16 C11 C10 123.3(2)
C12 C11 C10 118.4(2)
C13 C12 C11 122.5(2)
C13 C12 H12 118.8
C11 C12 H12 118.8
C12 C13 C14 118.7(2)
C12 C13 H13 120.7
C14 C13 H13 120.7
O4 C14 C15 124.0(2)
O4 C14 C13 114.8(2)
C15 C14 C13 121.2(2)
O4 C40 H40A 109.5
O4 C40 H40B 109.5
H40A C40 H40B 109.5
O4 C40 H40C 109.5
H40A C40 H40C 109.5
H40B C40 H40C 109.5
C14 C15 C16 120.3(2)
C14 C15 H15 119.9
C16 C15 H15 119.9
O2 C16 C15 117.1(2)
O2 C16 C11 123.8(2)
C15 C16 C11 119.0(2)
C16 O2 Co1 125.88(15)
C23 C24 C25 120.1(3)
C23 C24 H24 119.9
C25 C24 H24 119.9
C26 C25 C24 120.3(3)
C26 C25 H25 119.9
C24 C25 H25 119.9
C25 C26 C27 119.8(3)
C25 C26 H26 120.1
C27 C26 H26 120.1
C26 C27 C28 120.9(3)
C26 C27 H27 119.6
C28 C27 H27 119.6
C23 C28 C27 120.1(3)
C23 C28 H28 119.9
C27 C28 H28 119.9
C22 C17 C18 117.7(3)
C22 C17 C8 119.5(3)
C18 C17 C8 122.9(2)
C17 C22 C21 120.8(4)
C17 C22 H22 119.6
C21 C22 H22 119.6
C20 C21 C22 119.5(4)
C20 C21 H21 120.3
C22 C21 H21 120.3
C21 C20 C19 122.1(4)
C21 C20 H20 118.9
C19 C20 H20 118.9
C20 C19 C18 118.2(4)
C20 C19 H19 120.9
C18 C19 H19 120.9
C19 C18 C17 121.6(3)
C19 C18 H18 119.2
C17 C18 H18 119.2
O1 C1 C2 116.6(2)
O1 C1 C6 124.0(2)
C2 C1 C6 119.5(2)
N4 C38 C37 122.8(2)
N4 C38 H38 118.6
C37 C38 H38 118.6
F4A P1 F2 133.6(13)
F4A P1 F1A 90.7(13)
F2 P1 F1A 135.7(14)
F4A P1 F3A 88.3(10)
F2 P1 F3A 45.3(9)
F1A P1 F3A 178.2(9)
F4A P1 F2A 177.3(12)
F1A P1 F2A 92.0(12)
F3A P1 F2A 89.0(9)
F4A P1 F1 131.6(11)
F2 P1 F1 94.5(10)
F3A P1 F1 139.3(9)
F2A P1 F1 51.0(6)
F4A P1 F4 45.2(8)
F2 P1 F4 178.5(10)
F1A P1 F4 45.5(11)
F3A P1 F4 133.5(8)
F2A P1 F4 137.5(8)
F1 P1 F4 86.8(7)
F4A P1 F5 87.8(4)
F2 P1 F5 89.9(4)
F1A P1 F5 92.3(5)
F3A P1 F5 86.2(4)
F2A P1 F5 91.8(4)
F1 P1 F5 87.6(3)
F4 P1 F5 90.9(4)
F4A P1 F6 92.4(4)
F2 P1 F6 89.5(4)
F1A P1 F6 88.4(5)
F3A P1 F6 93.1(4)
F2A P1 F6 87.9(4)
F1 P1 F6 92.7(3)
F4 P1 F6 89.8(4)
F5 P1 F6 179.3(2)
F2 P1 F3 95.0(11)
F1A P1 F3 129.0(14)
F3A P1 F3 50.3(6)
F2A P1 F3 138.3(9)
F1 P1 F3 170.5(9)
F4 P1 F3 83.7(7)
F5 P1 F3 93.4(3)
F6 P1 F3 86.4(3)
Cl3 C41 Cl1 109.3(2)
Cl3 C41 Cl2 111.1(2)
Cl1 C41 Cl2 109.3(2)
Cl3 C41 H41 109.0
Cl1 C41 H41 109.0
Cl2 C41 H41 109.0
Cl4 C42 Cl5 112.8(4)
Cl4 C42 Cl6 111.7(4)
Cl5 C42 Cl6 106.2(3)
Cl4 C42 H42 108.7
Cl5 C42 H42 108.7
Cl6 C42 H42 108.7

loop_
_geom_bond_atom_site_label_1
_geom_bond_atom_site_label_2
_geom_bond_distance
F3 P1 1.594(9)
F1 P1 1.562(7)
F4 P1 1.569(7)
F2 P1 1.520(7)
F1A P1 1.520(10)
F4A P1 1.512(9)
F2A P1 1.550(10)
F3A P1 1.547(8)
Co1 O1 1.8818(18)
Co1 O2 1.8901(16)
Co1 N1 1.8971(19)
Co1 N2 1.911(2)
Co1 N4 1.975(2)
Co1 N3 2.016(2)
O1 C1 1.311(3)
C23 C24 1.383(4)
C23 C28 1.386(4)
C23 C9 1.521(3)
N3 C33 1.335(4)
N3 C29 1.338(4)
O3 C3 1.356(3)
O3 C39 1.442(4)
O4 C14 1.355(3)
O4 C40 1.424(4)
C37 C36 1.372(4)
C37 C38 1.379(4)
C37 H37 0.9300
C36 C35 1.386(4)
C36 H36 0.9300
C35 C34 1.374(4)
C35 H35 0.9300
C34 N4 1.343(3)
C34 H34 0.9300
N4 C38 1.346(3)
C33 C32 1.370(5)
C33 H33 0.9300
C32 C31 1.351(6)
C32 H32 0.9300
C31 C30 1.346(7)
C31 H31 0.9300
C30 C29 1.378(5)
C30 H30 0.9300
C29 H29 0.9300
C2 C3 1.378(4)
C2 C1 1.406(3)
C2 H2 0.9300
C3 C4 1.403(4)
C39 H39A 0.9600
C39 H39B 0.9600
C39 H39C 0.9600
C4 C5 1.354(4)
C4 H4 0.9300
C5 C6 1.422(3)
C5 H5 0.9300
C6 C1 1.420(3)
C6 C7 1.422(3)
C7 N1 1.281(3)
C7 H7 0.9300
N1 C8 1.500(3)
C8 C17 1.509(4)
C8 C9 1.550(3)
C8 H8 1.01(3)
C9 N2 1.475(3)
C9 H9 0.99(3)
N2 C10 1.286(3)
C10 C11 1.426(3)
C10 H10 0.9300
C11 C16 1.415(3)
C11 C12 1.417(3)
C12 C13 1.351(4)
C12 H12 0.9300
C13 C14 1.415(4)
C13 H13 0.9300
C14 C15 1.371(3)
C40 H40A 0.9600
C40 H40B 0.9600
C40 H40C 0.9600
C15 C16 1.413(3)
C15 H15 0.9300
C16 O2 1.317(3)
C24 C25 1.407(4)
C24 H24 0.9300
C25 C26 1.361(5)
C25 H25 0.9300
C26 C27 1.364(6)
C26 H26 0.9300
C27 C28 1.390(4)
C27 H27 0.9300
C28 H28 0.9300
C17 C22 1.366(4)
C17 C18 1.417(5)
C22 C21 1.424(6)
C22 H22 0.9300
C21 C20 1.344(8)
C21 H21 0.9300
C20 C19 1.381(7)
C20 H20 0.9300
C19 C18 1.390(4)
C19 H19 0.9300
C18 H18 0.9300
C38 H38 0.9300
P1 F5 1.577(3)
P1 F6 1.586(2)
Cl1 C41 1.749(5)
Cl2 C41 1.765(4)
Cl3 C41 1.745(4)
C41 H41 0.9800
Cl6 C42 1.747(8)
Cl4 C42 1.687(6)
Cl5 C42 1.728(7)
C42 H42 0.9800

loop_
_geom_torsion_atom_site_label_1
_geom_torsion_atom_site_label_2
_geom_torsion_atom_site_label_3
_geom_torsion_atom_site_label_4
_geom_torsion
O2 Co1 O1 C1 174.6(2)
N1 Co1 O1 C1 -8.4(2)
N4 Co1 O1 C1 -98.60(19)
N3 Co1 O1 C1 84.0(2)
O1 Co1 N3 C33 -75.3(3)
O2 Co1 N3 C33 -159.4(3)
N1 Co1 N3 C33 19.7(3)
N2 Co1 N3 C33 104.8(3)
O1 Co1 N3 C29 101.4(3)
O2 Co1 N3 C29 17.3(3)
N1 Co1 N3 C29 -163.5(3)
N2 Co1 N3 C29 -78.5(3)
C38 C37 C36 C35 -1.4(5)
C37 C36 C35 C34 1.7(5)
C36 C35 C34 N4 -1.0(4)
C35 C34 N4 C38 0.1(4)
C35 C34 N4 Co1 179.5(2)
O1 Co1 N4 C34 41.75(18)
O2 Co1 N4 C34 125.90(19)
N1 Co1 N4 C34 -53.42(19)
N2 Co1 N4 C34 -138.60(19)
O1 Co1 N4 C38 -138.9(2)
O2 Co1 N4 C38 -54.73(19)
N1 Co1 N4 C38 125.9(2)
N2 Co1 N4 C38 40.8(2)
C29 N3 C33 C32 2.7(6)
Co1 N3 C33 C32 179.6(4)
N3 C33 C32 C31 -1.5(8)
C33 C32 C31 C30 -0.3(8)
C32 C31 C30 C29 0.6(8)
C33 N3 C29 C30 -2.4(6)
Co1 N3 C29 C30 -179.4(4)
C31 C30 C29 N3 0.8(8)
C39 O3 C3 C2 -6.3(4)
C39 O3 C3 C4 173.9(3)
C1 C2 C3 O3 -179.2(3)
C1 C2 C3 C4 0.6(4)
O3 C3 C4 C5 178.8(3)
C2 C3 C4 C5 -1.0(5)
C3 C4 C5 C6 -0.5(5)
C4 C5 C6 C1 2.3(4)
C4 C5 C6 C7 -177.3(3)
C1 C6 C7 N1 -3.5(4)
C5 C6 C7 N1 176.1(2)
C6 C7 N1 C8 -177.7(2)
C6 C7 N1 Co1 2.8(3)
O1 Co1 N1 C7 2.2(2)
N2 Co1 N1 C7 -173.6(2)
N4 Co1 N1 C7 91.4(2)
N3 Co1 N1 C7 -85.9(2)
O1 Co1 N1 C8 -177.27(16)
N2 Co1 N1 C8 6.94(17)
N4 Co1 N1 C8 -88.02(17)
N3 Co1 N1 C8 94.67(17)
C7 N1 C8 C17 -77.1(3)
Co1 N1 C8 C17 102.4(2)
C7 N1 C8 C9 153.4(2)
Co1 N1 C8 C9 -27.1(2)
C24 C23 C9 N2 28.7(3)
C28 C23 C9 N2 -152.7(2)
C24 C23 C9 C8 -99.8(3)
C28 C23 C9 C8 78.8(3)
N1 C8 C9 N2 39.1(3)
C17 C8 C9 N2 -86.9(3)
N1 C8 C9 C23 172.82(19)
C17 C8 C9 C23 46.7(3)
C23 C9 N2 C10 31.8(3)
C8 C9 N2 C10 162.0(2)
C23 C9 N2 Co1 -166.64(16)
C8 C9 N2 Co1 -36.5(2)
O2 Co1 N2 C10 -4.8(2)
N1 Co1 N2 C10 178.2(2)
N4 Co1 N2 C10 -92.0(2)
N3 Co1 N2 C10 85.4(2)
O2 Co1 N2 C9 -165.82(16)
N1 Co1 N2 C9 17.18(16)
N4 Co1 N2 C9 106.98(16)
N3 Co1 N2 C9 -75.62(16)
C9 N2 C10 C11 170.7(2)
Co1 N2 C10 C11 11.3(4)
N2 C10 C11 C16 -8.4(4)
N2 C10 C11 C12 172.2(3)
C16 C11 C12 C13 1.0(4)
C10 C11 C12 C13 -179.7(3)
C11 C12 C13 C14 -1.7(4)
C40 O4 C14 C15 -3.4(4)
C40 O4 C14 C13 176.9(3)
C12 C13 C14 O4 -178.8(3)
C12 C13 C14 C15 1.5(4)
O4 C14 C15 C16 179.7(3)
C13 C14 C15 C16 -0.7(4)
C14 C15 C16 O2 -177.4(2)
C14 C15 C16 C11 0.0(4)
C12 C11 C16 O2 177.1(2)
C10 C11 C16 O2 -2.2(4)
C12 C11 C16 C15 -0.1(4)
C10 C11 C16 C15 -179.4(2)
C15 C16 O2 Co1 -174.64(18)
C11 C16 O2 Co1 8.1(4)
O1 Co1 O2 C16 179.7(2)
N2 Co1 O2 C16 -4.6(2)
N4 Co1 O2 C16 90.1(2)
N3 Co1 O2 C16 -92.6(2)
C28 C23 C24 C25 0.7(4)
C9 C23 C24 C25 179.3(2)
C23 C24 C25 C26 -1.2(5)
C24 C25 C26 C27 0.0(5)
C25 C26 C27 C28 1.6(6)
C24 C23 C28 C27 0.9(4)
C9 C23 C28 C27 -177.8(3)
C26 C27 C28 C23 -2.1(5)
N1 C8 C17 C22 97.2(3)
C9 C8 C17 C22 -140.8(3)
N1 C8 C17 C18 -81.8(3)
C9 C8 C17 C18 40.1(3)
C18 C17 C22 C21 2.4(5)
C8 C17 C22 C21 -176.7(3)
C17 C22 C21 C20 -1.7(6)
C22 C21 C20 C19 0.5(7)
C21 C20 C19 C18 0.0(6)
C20 C19 C18 C17 0.7(5)
C22 C17 C18 C19 -1.9(4)
C8 C17 C18 C19 177.1(3)
Co1 O1 C1 C2 -170.35(17)
Co1 O1 C1 C6 10.0(3)
C3 C2 C1 O1 -178.4(2)
C3 C2 C1 C6 1.3(4)
C5 C6 C1 O1 177.0(2)
C7 C6 C1 O1 -3.4(4)
C5 C6 C1 C2 -2.6(3)
C7 C6 C1 C2 176.9(2)
C34 N4 C38 C37 0.2(4)
Co1 N4 C38 C37 -179.1(2)
C36 C37 C38 N4 0.4(5)
